data_7133641
loop_
_publ_author_name
'Gearing, Hayden B.'
'S&#xf6;hnel, Tilo'
'Young, Paul'
'Lisboa, Lynn'
'Wright, L. James'
'Crowley, James D.'
'Hartinger, Christian G.'

_publ_section_title
;
 Modulating the guest binding ability within mixed-coordination geometry
 [Pd(&#x3bc;-L)<sub>4</sub>RuCl<sub>2</sub>]<sup>2+</sup> and
 [Pd(&#x3bc;-L)<sub>4</sub>Pt]<sup>4+</sup> cage architectures.
;
_journal_issue 78
_journal_name_full 'Chemical communications (Cambridge, England)'
_journal_page_first 10950
_journal_page_last 10953
_journal_paper_doi 10.1039/d4cc03613a
_journal_volume 60
_journal_year 2024
_chemical_formula_moiety 'C72 H56 Cl2 N16 O4 Pd Ru, C2 H6 O S, 4[BF4]'
_chemical_formula_sum 'C74 H62 B4 Cl2 F16 N16 O5 Pd Ru S'
_chemical_formula_weight 1913.06
_space_group_crystal_system tetragonal
_space_group_IT_number 85
_space_group_name_Hall '-P 4a'
_space_group_name_H-M_alt 'P 4/n :2'
_atom_sites_solution_hydrogens mixed
_atom_sites_solution_primary direct
_audit_creation_date 2023-12-29
_audit_creation_method
;
Olex2 1.5
(compiled 2023.08.24 svn.re1ec1418 for OlexSys, GUI svn.r6817)
;
_audit_update_record
;
2024-07-01 deposited with the CCDC.	2024-08-30 downloaded from the CCDC.
;
_cell_angle_alpha 90
_cell_angle_beta 90
_cell_angle_gamma 90
_cell_formula_units_Z 2
_cell_length_a 17.58370(10)
_cell_length_b 17.58370(10)
_cell_length_c 16.0276(2)
_cell_measurement_reflns_used 14734
_cell_measurement_temperature 109.99(14)
_cell_measurement_theta_max 73.3180
_cell_measurement_theta_min 3.5590
_cell_volume 4955.52(7)
_computing_cell_refinement 'CrysAlisPro 1.171.40.71a (Rigaku OD, 2020)'
_computing_data_collection 'CrysAlisPro 1.171.40.71a (Rigaku OD, 2020)'
_computing_data_reduction 'CrysAlisPro 1.171.40.71a (Rigaku OD, 2020)'
_computing_molecular_graphics 'Olex2 1.5 (Dolomanov et al., 2009)'
_computing_publication_material 'Olex2 1.5 (Dolomanov et al., 2009)'
_computing_structure_refinement 'SHELXL 2019/3 (Sheldrick, 2015)'
_computing_structure_solution 'SHELXS  (Sheldrick, 2008)'
_diffrn_ambient_environment N~2~
_diffrn_ambient_temperature 109.99(14)
_diffrn_detector 'Hybrid Pixel Array Detector'
_diffrn_detector_area_resol_mean 5.8140
_diffrn_detector_type 'Pilatus 200K'
_diffrn_measured_fraction_theta_full 0.999
_diffrn_measured_fraction_theta_max 0.999
_diffrn_measurement_details
;
List of Runs (angles in degrees, time in seconds):

  # Type    Start    End  Width  t~exp~   \w     \q     \k     \f   Frames
#--------------------------------------------------------------------------
  1  \w    -24.00  74.00   0.50    1.81    --   -0.62  77.00  90.00  196
  2  \w     82.00 172.00   0.50    7.25    --   97.44  52.00   7.00  180
  3  \w     82.00 174.00   0.50    7.25    --   97.44 108.00  89.00  184
  4  \w     23.00  59.00   0.50    7.25    --   97.44 -52.00-137.00   72
  5  \w     26.00  71.00   0.50    7.25    --   97.44 -61.00 -90.00   90
  6  \w     20.00 106.00   0.50    7.25    --   97.44 -94.00   0.00  172
  7  \w    -23.00  34.00   0.50    1.81    --   -0.62 -99.00 -60.00  114
  8  \w    -73.00  16.00   0.50    1.81    --   -0.62 -57.00 -30.00  178
  9  \w    -51.00 -22.00   0.50    7.25    --  -98.69  45.00-180.00   58
 10  \w    -71.00 -27.00   0.50    7.25    --  -98.69  61.00  60.00   88
 11  \w    -51.00 -22.00   0.50    7.25    --  -98.69  45.00  60.00   58
 12  \w    -80.00  14.00   0.50    1.81    --   -0.62 -19.00 120.00  188
 13  \w   -177.00-139.00   0.50    7.25    --  -98.69 -30.00 -90.00   76
;
_diffrn_measurement_device 'four-circle diffractometer'
_diffrn_measurement_device_type 'XtaLAB Synergy, Single source at home/near, Pilatus 200K'
_diffrn_measurement_method '\w scans'
_diffrn_orient_matrix_type 'CrysAlisPro convention (1999,Acta A55,543-557)'
_diffrn_orient_matrix_UB_11 0.0549593000
_diffrn_orient_matrix_UB_12 -0.0234168000
_diffrn_orient_matrix_UB_13 -0.0703514000
_diffrn_orient_matrix_UB_21 -0.0445247000
_diffrn_orient_matrix_UB_22 0.0502210000
_diffrn_orient_matrix_UB_23 -0.0618929000
_diffrn_orient_matrix_UB_31 0.0517256000
_diffrn_orient_matrix_UB_32 0.0678422000
_diffrn_orient_matrix_UB_33 0.0214343000
_diffrn_radiation_monochromator mirror
_diffrn_radiation_probe x-ray
_diffrn_radiation_type 'Cu K\a'
_diffrn_radiation_wavelength 1.54184
_diffrn_reflns_av_R_equivalents 0.0344
_diffrn_reflns_av_unetI/netI 0.0233
_diffrn_reflns_Laue_measured_fraction_full 0.999
_diffrn_reflns_Laue_measured_fraction_max 0.999
_diffrn_reflns_limit_h_max 21
_diffrn_reflns_limit_h_min -20
_diffrn_reflns_limit_k_max 18
_diffrn_reflns_limit_k_min -19
_diffrn_reflns_limit_l_max 19
_diffrn_reflns_limit_l_min -18
_diffrn_reflns_number 23009
_diffrn_reflns_point_group_measured_fraction_full 0.999
_diffrn_reflns_point_group_measured_fraction_max 0.999
_diffrn_reflns_theta_full 67.684
_diffrn_reflns_theta_max 67.712
_diffrn_reflns_theta_min 3.555
_diffrn_source 'micro-focus sealed X-ray tube'
_diffrn_source_type 'PhotonJet (Cu) X-ray Source'
_exptl_absorpt_coefficient_mu 4.087
_exptl_absorpt_correction_T_max 1.00000
_exptl_absorpt_correction_T_min 0.65738
_exptl_absorpt_correction_type multi-scan
_exptl_absorpt_process_details
;
CrysAlisPro 1.171.40.71a (Rigaku Oxford Diffraction, 2020)
Empirical absorption correction using spherical harmonics,
 implemented in SCALE3 ABSPACK scaling algorithm.
;
_exptl_crystal_density_diffrn 1.282
_exptl_crystal_description block
_exptl_crystal_F_000 1924
_exptl_crystal_size_max 0.14
_exptl_crystal_size_mid 0.12
_exptl_crystal_size_min 0.1
_refine_diff_density_max 0.833
_refine_diff_density_min -0.670
_refine_diff_density_rms 0.096
_refine_ls_extinction_method none
_refine_ls_goodness_of_fit_ref 1.072
_refine_ls_hydrogen_treatment constr
_refine_ls_matrix_type full
_refine_ls_number_parameters 236
_refine_ls_number_reflns 4500
_refine_ls_number_restraints 0
_refine_ls_restrained_S_all 1.072
_refine_ls_R_factor_all 0.0610
_refine_ls_R_factor_gt 0.0534
_refine_ls_shift/su_max 0.000
_refine_ls_shift/su_mean 0.000
_refine_ls_structure_factor_coef Fsqd
_refine_ls_weighting_details 'w=1/[\s^2^(Fo^2^)+(0.0962P)^2^+5.1851P] where P=(Fo^2^+2Fc^2^)/3'
_refine_ls_weighting_scheme calc
_refine_ls_wR_factor_gt 0.1522
_refine_ls_wR_factor_ref 0.1602
_reflns_Friedel_coverage 0.000
_reflns_number_gt 3878
_reflns_number_total 4500
_reflns_threshold_expression 'I > 2\s(I)'
_cod_data_source_file d4cc03613a2.cif
_cod_data_source_block 2a_hage180
_cod_depositor_comments 'Adding full bibliography for 7133640--7133644.cif.'
_cod_original_cell_volume 4955.52(8)
_cod_original_sg_symbol_H-M 'P 4/n'
_cod_database_code 7133641
_shelx_shelxl_version_number 2019/3
_shelx_space_group_comment
;
The symmetry employed for this shelxl refinement is uniquely defined
by the following loop, which should always be used as a source of
symmetry information in preference to the above space-group names.
They are only intended as comments.
;
_shelx_estimated_absorpt_t_max 0.685
_shelx_estimated_absorpt_t_min 0.598
_olex2_refinement_description
;
1. Fixed Uiso
 At 1.2 times of:
  All C(H) groups, All N(H) groups
 At 1.5 times of:
  All C(H,H,H) groups
2. Others
 Fixed Sof: C19(0.5) H19A(0.5) H19B(0.5) H19C(0.5)
3.a Riding coordinates:
 N3(H3), C6(H6)
3.b Aromatic/amide H refined with riding coordinates:
 C8(H8), C9(H9), C15(H15), C5(H5), C16(H16), C12(H12), C18(H18), C10(H10),
 C17(H17), C2(H2), C3(H3A), C1(H1)
3.c Idealised Me refined as rotating group:
 C19(H19A,H19B,H19C)
;
_smtbx_masks_void_probe_radius 1.2
_smtbx_masks_void_truncation_radius 1.2
_olex2_submission_special_instructions 'No special instructions were received'
_oxdiff_exptl_absorpt_empirical_details
;
Empirical correction (ABSPACK) includes:
- Absorption correction using spherical harmonics
- Frame scaling
;
_oxdiff_exptl_absorpt_empirical_full_max 2.045
_oxdiff_exptl_absorpt_empirical_full_min 0.307

loop_
_space_group_symop_operation_xyz
'x, y, z'
'-y+1/2, x, z'
'-x+1/2, -y+1/2, z'
'y, -x+1/2, z'
'-x, -y, -z'
'y-1/2, -x, -z'
'x-1/2, y-1/2, -z'
'-y, x-1/2, -z'

loop_
_atom_site_label
_atom_site_type_symbol
_atom_site_fract_x
_atom_site_fract_y
_atom_site_fract_z
_atom_site_U_iso_or_equiv
_atom_site_adp_type
_atom_site_occupancy
_atom_site_site_symmetry_order
_atom_site_calc_flag
_atom_site_refinement_flags_posn
_atom_site_refinement_flags_adp
_atom_site_refinement_flags_occupancy
_atom_site_disorder_assembly
_atom_site_disorder_group
Pd1 Pd 0.750000 0.750000 0.68732(3) 0.03917(17) Uani 1 4 d S T P . .
Ru1 Ru 0.750000 0.750000 0.03708(3) 0.04758(19) Uani 1 4 d S T P . .
Cl1 Cl 0.750000 0.750000 0.18716(12) 0.0674(6) Uani 1 4 d S T P . .
Cl2 Cl 0.750000 0.750000 -0.11174(11) 0.0538(4) Uani 1 4 d S T P . .
O1 O 0.58529(19) 0.5993(3) 0.46075(19) 0.0806(11) Uani 1 1 d . . . . .
N4 N 0.65079(17) 0.68999(17) 0.68323(17) 0.0417(6) Uani 1 1 d . . . . .
N3 N 0.46134(19) 0.5940(2) 0.4992(2) 0.0575(8) Uani 1 1 d . . . . .
H3 H 0.430640 0.597405 0.542377 0.069 Uiso 1 1 d R U . . .
N2 N 0.4678(2) 0.5514(2) 0.1977(2) 0.0663(10) Uani 1 1 d . . . . .
N1 N 0.6712(2) 0.6616(2) 0.03907(19) 0.0547(8) Uani 1 1 d . . . . .
C6 C 0.5157(3) 0.6024(3) 0.1826(3) 0.0641(11) Uani 1 1 d . . . . .
H6 H 0.517803 0.641506 0.216673 0.077 Uiso 1 1 d R U . . .
C8 C 0.3515(3) 0.5373(3) 0.2749(3) 0.0809(15) Uani 1 1 d . . . . .
H8 H 0.325843 0.523454 0.224957 0.097 Uiso 1 1 calc R U . . .
C9 C 0.3137(3) 0.5384(4) 0.3492(3) 0.0893(18) Uani 1 1 d . . . . .
H9 H 0.261109 0.525851 0.350211 0.107 Uiso 1 1 calc R U . . .
C13 C 0.5352(2) 0.6061(2) 0.5138(3) 0.0538(9) Uani 1 1 d . . . . .
C15 C 0.5166(2) 0.6117(2) 0.6726(3) 0.0564(10) Uani 1 1 d . . . . .
H15 H 0.469743 0.585061 0.668915 0.068 Uiso 1 1 calc R U . . .
C5 C 0.6170(2) 0.6605(3) 0.0984(3) 0.0583(10) Uani 1 1 d . . . . .
H5 H 0.611968 0.703571 0.133810 0.070 Uiso 1 1 calc R U . . .
C7 C 0.4280(3) 0.5568(3) 0.2732(3) 0.0640(11) Uani 1 1 d . . . . .
C16 C 0.5436(2) 0.6347(3) 0.7488(3) 0.0595(10) Uani 1 1 d . . . . .
H16 H 0.516176 0.623177 0.798226 0.071 Uiso 1 1 calc R U . . .
C12 C 0.4657(2) 0.5751(2) 0.3473(3) 0.0567(10) Uani 1 1 d . . . . .
H12 H 0.518357 0.587147 0.346493 0.068 Uiso 1 1 calc R U . . .
C18 C 0.6251(2) 0.6670(2) 0.6100(2) 0.0458(8) Uani 1 1 d . . . . .
H18 H 0.654257 0.677974 0.561576 0.055 Uiso 1 1 calc R U . . .
C10 C 0.3494(3) 0.5570(4) 0.4223(3) 0.0793(15) Uani 1 1 d . . . . .
H10 H 0.321890 0.557204 0.473352 0.095 Uiso 1 1 calc R U . . .
C14 C 0.5578(2) 0.6275(2) 0.6010(2) 0.0489(8) Uani 1 1 d . . . . .
C17 C 0.6104(2) 0.6741(2) 0.7529(2) 0.0504(9) Uani 1 1 d . . . . .
H17 H 0.628741 0.690735 0.805572 0.060 Uiso 1 1 calc R U . . .
C2 C 0.6280(3) 0.5399(3) -0.0059(3) 0.0789(14) Uani 1 1 d . . . . .
H2 H 0.632111 0.498536 -0.043798 0.095 Uiso 1 1 calc R U . . .
C3 C 0.5730(3) 0.5394(3) 0.0569(3) 0.0739(13) Uani 1 1 d . . . . .
H3A H 0.539171 0.497546 0.062383 0.089 Uiso 1 1 calc R U . . .
C1 C 0.6764(3) 0.6018(3) -0.0119(3) 0.0636(11) Uani 1 1 d . . . . .
H1 H 0.714603 0.601686 -0.053825 0.076 Uiso 1 1 calc R U . . .
C11 C 0.4264(2) 0.5756(3) 0.4213(3) 0.0589(10) Uani 1 1 d . . . . .
C4 C 0.5685(3) 0.5996(3) 0.1102(3) 0.0643(11) Uani 1 1 d . . . . .
S1 S 0.750000 0.750000 0.39792(12) 0.0589(5) Uani 1 4 d S T P . .
O2 O 0.750000 0.750000 0.4922(3) 0.0581(14) Uani 1 4 d S T P A 1
C19 C 0.7439(6) 0.6441(6) 0.3697(5) 0.064(2) Uani 0.5 1 d . . P A 2
H19A H 0.787758 0.617210 0.393170 0.096 Uiso 0.5 1 calc R U P A 2
H19B H 0.743800 0.638406 0.308889 0.096 Uiso 0.5 1 calc R U P A 2
H19C H 0.696905 0.622581 0.392684 0.096 Uiso 0.5 1 calc R U P A 2

loop_
_atom_site_aniso_label
_atom_site_aniso_U_11
_atom_site_aniso_U_22
_atom_site_aniso_U_33
_atom_site_aniso_U_23
_atom_site_aniso_U_13
_atom_site_aniso_U_12
Pd1 0.0429(2) 0.0429(2) 0.0316(3) 0.000 0.000 0.000
Ru1 0.0556(3) 0.0556(3) 0.0316(3) 0.000 0.000 0.000
Cl1 0.0832(9) 0.0832(9) 0.0357(9) 0.000 0.000 0.000
Cl2 0.0657(7) 0.0657(7) 0.0300(8) 0.000 0.000 0.000
O1 0.0545(18) 0.134(3) 0.0532(18) -0.0101(18) 0.0005(14) -0.0207(19)
N4 0.0442(16) 0.0415(16) 0.0394(15) -0.0009(12) 0.0017(12) 0.0031(12)
N3 0.0507(19) 0.069(2) 0.0528(19) -0.0060(17) 0.0014(15) -0.0172(16)
N2 0.057(2) 0.084(3) 0.058(2) 0.0065(19) -0.0065(17) -0.0149(19)
N1 0.057(2) 0.062(2) 0.0454(18) 0.0034(14) -0.0021(14) -0.0031(16)
C6 0.062(3) 0.073(3) 0.058(3) 0.001(2) -0.006(2) -0.008(2)
C8 0.061(3) 0.110(4) 0.072(3) 0.002(3) -0.015(2) -0.031(3)
C9 0.053(3) 0.136(5) 0.079(3) 0.000(3) -0.005(2) -0.034(3)
C13 0.049(2) 0.063(2) 0.050(2) 0.0013(18) 0.0020(18) -0.0104(18)
C15 0.052(2) 0.059(2) 0.058(2) 0.0085(19) 0.0049(18) -0.0129(18)
C5 0.055(2) 0.069(3) 0.051(2) 0.0063(19) 0.0016(18) -0.0038(19)
C7 0.063(3) 0.070(3) 0.058(2) 0.003(2) -0.005(2) -0.011(2)
C16 0.061(2) 0.070(3) 0.048(2) 0.0093(19) 0.0099(18) -0.007(2)
C12 0.050(2) 0.059(2) 0.061(2) -0.0008(19) -0.0064(18) -0.0118(18)
C18 0.0443(19) 0.051(2) 0.0421(18) 0.0016(15) 0.0032(15) 0.0007(15)
C10 0.057(3) 0.112(4) 0.069(3) 0.001(3) -0.003(2) -0.028(3)
C14 0.049(2) 0.049(2) 0.048(2) -0.0001(16) 0.0013(16) -0.0055(16)
C17 0.051(2) 0.057(2) 0.0433(19) 0.0039(16) 0.0049(16) 0.0005(17)
C2 0.098(4) 0.075(3) 0.064(3) -0.013(2) -0.001(3) -0.020(3)
C3 0.073(3) 0.092(4) 0.057(2) -0.001(2) 0.000(2) -0.026(3)
C1 0.073(3) 0.069(3) 0.049(2) -0.001(2) 0.000(2) -0.008(2)
C11 0.052(2) 0.063(2) 0.061(3) -0.001(2) -0.0047(19) -0.0160(19)
C4 0.062(3) 0.077(3) 0.054(2) 0.007(2) -0.003(2) -0.005(2)
S1 0.0702(8) 0.0702(8) 0.0365(10) 0.000 0.000 0.000
O2 0.070(2) 0.070(2) 0.034(3) 0.000 0.000 0.000
C19 0.066(5) 0.077(6) 0.049(5) -0.003(4) -0.002(4) 0.000(4)

loop_
_atom_type_symbol
_atom_type_description
_atom_type_scat_dispersion_real
_atom_type_scat_dispersion_imag
_atom_type_scat_source
C C 0.0181 0.0091 'International Tables Vol C Tables 4.2.6.8 and 6.1.1.4'
H H 0.0000 0.0000 'International Tables Vol C Tables 4.2.6.8 and 6.1.1.4'
B B 0.0090 0.0039 'International Tables Vol C Tables 4.2.6.8 and 6.1.1.4'
Cl Cl 0.3639 0.7018 'International Tables Vol C Tables 4.2.6.8 and 6.1.1.4'
F F 0.0727 0.0534 'International Tables Vol C Tables 4.2.6.8 and 6.1.1.4'
N N 0.0311 0.0180 'International Tables Vol C Tables 4.2.6.8 and 6.1.1.4'
O O 0.0492 0.0322 'International Tables Vol C Tables 4.2.6.8 and 6.1.1.4'
Pd Pd 0.1215 3.9337 'International Tables Vol C Tables 4.2.6.8 and 6.1.1.4'
Ru Ru 0.0552 3.2960 'International Tables Vol C Tables 4.2.6.8 and 6.1.1.4'
S S 0.3331 0.5567 'International Tables Vol C Tables 4.2.6.8 and 6.1.1.4'

loop_
_geom_angle_atom_site_label_1
_geom_angle_atom_site_label_2
_geom_angle_atom_site_label_3
_geom_angle
_geom_angle_site_symmetry_1
_geom_angle_site_symmetry_3
_geom_angle_publ_flag
N4 Pd1 N4 89.941(6) 3_665 4_565 ?
N4 Pd1 N4 89.941(6) 3_665 2_655 ?
N4 Pd1 N4 176.31(16) 4_565 2_655 ?
N4 Pd1 N4 176.31(16) 3_665 . ?
N4 Pd1 N4 89.939(6) 4_565 . ?
N4 Pd1 N4 89.943(6) 2_655 . ?
Cl2 Ru1 Cl1 180.0 . . ?
N1 Ru1 Cl1 89.13(9) . . ?
N1 Ru1 Cl1 89.13(9) 2_655 . ?
N1 Ru1 Cl1 89.13(9) 3_665 . ?
N1 Ru1 Cl1 89.13(9) 4_565 . ?
N1 Ru1 Cl2 90.87(9) 2_655 . ?
N1 Ru1 Cl2 90.87(9) 4_565 . ?
N1 Ru1 Cl2 90.87(9) . . ?
N1 Ru1 Cl2 90.87(9) 3_665 . ?
N1 Ru1 N1 178.25(17) 4_565 2_655 ?
N1 Ru1 N1 89.986(3) 2_655 . ?
N1 Ru1 N1 89.988(3) 4_565 . ?
N1 Ru1 N1 89.987(3) 3_665 2_655 ?
N1 Ru1 N1 178.25(17) 3_665 . ?
N1 Ru1 N1 89.987(3) 3_665 4_565 ?
C18 N4 Pd1 118.6(2) . . ?
C18 N4 C17 119.4(3) . . ?
C17 N4 Pd1 122.0(3) . . ?
C13 N3 H3 116.6 . . ?
C13 N3 C11 127.3(4) . . ?
C11 N3 H3 116.1 . . ?
C6 N2 C7 117.1(4) . . ?
C5 N1 Ru1 119.4(3) . . ?
C1 N1 Ru1 122.2(3) . . ?
C1 N1 C5 118.1(4) . . ?
N2 C6 H6 117.9 . . ?
N2 C6 C4 123.2(5) . . ?
C4 C6 H6 118.9 . . ?
C9 C8 H8 120.5 . . ?
C9 C8 C7 119.1(5) . . ?
C7 C8 H8 120.5 . . ?
C8 C9 H9 119.1 . . ?
C8 C9 C10 121.8(5) . . ?
C10 C9 H9 119.1 . . ?
O1 C13 N3 124.0(4) . . ?
O1 C13 C14 118.6(4) . . ?
N3 C13 C14 117.4(4) . . ?
C16 C15 H15 120.1 . . ?
C16 C15 C14 119.8(4) . . ?
C14 C15 H15 120.1 . . ?
N1 C5 H5 118.5 . . ?
N1 C5 C4 122.9(4) . . ?
C4 C5 H5 118.5 . . ?
C8 C7 N2 119.0(4) . . ?
C8 C7 C12 120.0(4) . . ?
C12 C7 N2 120.8(4) . . ?
C15 C16 H16 120.3 . . ?
C17 C16 C15 119.4(4) . . ?
C17 C16 H16 120.3 . . ?
C7 C12 H12 120.1 . . ?
C11 C12 C7 119.8(4) . . ?
C11 C12 H12 120.1 . . ?
N4 C18 H18 118.7 . . ?
N4 C18 C14 122.7(3) . . ?
C14 C18 H18 118.7 . . ?
C9 C10 H10 120.3 . . ?
C9 C10 C11 119.5(5) . . ?
C11 C10 H10 120.3 . . ?
C15 C14 C13 125.7(4) . . ?
C18 C14 C13 116.8(3) . . ?
C18 C14 C15 117.6(4) . . ?
N4 C17 C16 121.1(4) . . ?
N4 C17 H17 119.4 . . ?
C16 C17 H17 119.4 . . ?
C3 C2 H2 120.6 . . ?
C1 C2 H2 120.6 . . ?
C1 C2 C3 118.8(5) . . ?
C2 C3 H3A 120.4 . . ?
C4 C3 C2 119.2(5) . . ?
C4 C3 H3A 120.4 . . ?
N1 C1 C2 122.3(4) . . ?
N1 C1 H1 118.9 . . ?
C2 C1 H1 118.9 . . ?
C12 C11 N3 122.7(4) . . ?
C12 C11 C10 119.8(4) . . ?
C10 C11 N3 117.4(4) . . ?
C5 C4 C6 117.8(4) . . ?
C3 C4 C6 123.5(4) . . ?
C3 C4 C5 118.7(4) . . ?
O2 S1 C19 103.6(3) . 3_665 ?
O2 S1 C19 103.6(3) . 4_565 ?
O2 S1 C19 103.6(3) . 2_655 ?
C19 S1 C19 152.8(5) . 3_665 ?
C19 S1 C19 86.82(13) . 4_565 ?
C19 S1 C19 86.82(12) 4_565 3_665 ?
S1 C19 H19A 109.5 . . ?
S1 C19 H19B 109.5 . . ?
S1 C19 H19C 109.5 . . ?
H19A C19 H19B 109.5 . . ?
H19A C19 H19C 109.5 . . ?
H19B C19 H19C 109.5 . . ?

loop_
_geom_bond_atom_site_label_1
_geom_bond_atom_site_label_2
_geom_bond_distance
_geom_bond_site_symmetry_2
_geom_bond_publ_flag
Pd1 N4 2.040(3) 3_665 ?
Pd1 N4 2.040(3) 4_565 ?
Pd1 N4 2.040(3) . ?
Pd1 N4 2.040(3) 2_655 ?
Ru1 Cl1 2.4054(19) . ?
Ru1 Cl2 2.3853(18) . ?
Ru1 N1 2.083(4) 2_655 ?
Ru1 N1 2.083(4) 4_565 ?
Ru1 N1 2.083(4) 3_665 ?
Ru1 N1 2.083(4) . ?
O1 C13 1.229(5) . ?
N4 C18 1.321(5) . ?
N4 C17 1.353(5) . ?
N3 H3 0.8800 . ?
N3 C13 1.337(5) . ?
N3 C11 1.428(5) . ?
N2 C6 1.253(6) . ?
N2 C7 1.400(6) . ?
N1 C5 1.346(5) . ?
N1 C1 1.334(6) . ?
C6 H6 0.8795 . ?
C6 C4 1.487(7) . ?
C8 H8 0.9500 . ?
C8 C9 1.364(8) . ?
C8 C7 1.388(6) . ?
C9 H9 0.9500 . ?
C9 C10 1.370(7) . ?
C13 C14 1.502(6) . ?
C15 H15 0.9500 . ?
C15 C16 1.371(6) . ?
C15 C14 1.385(6) . ?
C5 H5 0.9500 . ?
C5 C4 1.383(6) . ?
C7 C12 1.399(6) . ?
C16 H16 0.9500 . ?
C16 C17 1.365(6) . ?
C12 H12 0.9500 . ?
C12 C11 1.372(6) . ?
C18 H18 0.9500 . ?
C18 C14 1.380(5) . ?
C10 H10 0.9500 . ?
C10 C11 1.394(6) . ?
C17 H17 0.9500 . ?
C2 H2 0.9500 . ?
C2 C3 1.395(7) . ?
C2 C1 1.386(7) . ?
C3 H3A 0.9500 . ?
C3 C4 1.364(7) . ?
C1 H1 0.9500 . ?
S1 O2 1.511(5) . ?
S1 C19 1.919(10) . ?
S1 C19 1.919(10) 2_655 ?
S1 C19 1.919(10) 3_665 ?
S1 C19 1.919(10) 4_565 ?
C19 H19A 0.9800 . ?
C19 H19B 0.9800 . ?
C19 H19C 0.9800 . ?

loop_
_geom_torsion_atom_site_label_1
_geom_torsion_atom_site_label_2
_geom_torsion_atom_site_label_3
_geom_torsion_atom_site_label_4
_geom_torsion
_geom_torsion_site_symmetry_1
_geom_torsion_site_symmetry_2
_geom_torsion_site_symmetry_3
_geom_torsion_site_symmetry_4
_geom_torsion_publ_flag
Pd1 N4 C18 C14 -178.5(3) . . . . ?
Pd1 N4 C17 C16 179.2(3) . . . . ?
Ru1 N1 C5 C4 -172.1(3) . . . . ?
Ru1 N1 C1 C2 174.3(4) . . . . ?
O1 C13 C14 C15 -155.4(5) . . . . ?
O1 C13 C14 C18 25.2(6) . . . . ?
N4 C18 C14 C13 179.1(4) . . . . ?
N4 C18 C14 C15 -0.4(6) . . . . ?
N3 C13 C14 C15 23.3(6) . . . . ?
N3 C13 C14 C18 -156.1(4) . . . . ?
N2 C6 C4 C5 177.9(5) . . . . ?
N2 C6 C4 C3 -4.3(8) . . . . ?
N2 C7 C12 C11 -176.1(4) . . . . ?
N1 C5 C4 C6 174.6(4) . . . . ?
N1 C5 C4 C3 -3.3(7) . . . . ?
C6 N2 C7 C8 141.5(5) . . . . ?
C6 N2 C7 C12 -43.9(7) . . . . ?
C8 C9 C10 C11 0.2(11) . . . . ?
C8 C7 C12 C11 -1.6(8) . . . . ?
C9 C8 C7 N2 176.4(6) . . . . ?
C9 C8 C7 C12 1.7(9) . . . . ?
C9 C10 C11 N3 -179.5(6) . . . . ?
C9 C10 C11 C12 0.0(9) . . . . ?
C13 N3 C11 C12 -6.6(7) . . . . ?
C13 N3 C11 C10 172.9(5) . . . . ?
C15 C16 C17 N4 -1.0(6) . . . . ?
C5 N1 C1 C2 0.4(7) . . . . ?
C7 N2 C6 C4 172.6(4) . . . . ?
C7 C8 C9 C10 -1.0(10) . . . . ?
C7 C12 C11 N3 -179.8(4) . . . . ?
C7 C12 C11 C10 0.8(7) . . . . ?
C16 C15 C14 C13 -179.9(4) . . . . ?
C16 C15 C14 C18 -0.5(6) . . . . ?
C18 N4 C17 C16 0.1(6) . . . . ?
C14 C15 C16 C17 1.2(7) . . . . ?
C17 N4 C18 C14 0.6(6) . . . . ?
C2 C3 C4 C6 -175.7(5) . . . . ?
C2 C3 C4 C5 2.1(8) . . . . ?
C3 C2 C1 N1 -1.4(8) . . . . ?
C1 N1 C5 C4 2.0(6) . . . . ?
C1 C2 C3 C4 0.1(8) . . . . ?
C11 N3 C13 O1 -3.5(8) . . . . ?
C11 N3 C13 C14 177.8(4) . . . . ?

loop_
_smtbx_masks_void_nr
_smtbx_masks_void_average_x
_smtbx_masks_void_average_y
_smtbx_masks_void_average_z
_smtbx_masks_void_volume
_smtbx_masks_void_count_electrons
_smtbx_masks_void_content
1 -0.250 0.250 -0.460 940.8 262.2 '4 BF4'
2 0.250 0.750 -0.734 940.8 262.2 '4 BF4'
